data_7133293
loop_
_publ_author_name
'Witte, Robert'
'Kar, Sourav'
'Radacki, Krzysztof'
'H&#xe4;rterich, Marcel'
'Rang, Maximilian'
'Michel, Maximilian'
'Mihm, Cornelius'
'Czernetzki, Corinna'
'Br&#xfc;ckner, Tobias'
'Beck, Eva'
'Lutz, Sarah'
'Dewhurst, Rian D.'
'Braunschweig, Holger'

_publ_section_title
;
 Transition-metal-like coordination chemistry of dicoordinate borylenes
 with organic azides.
;
_journal_issue 65
_journal_name_full 'Chemical communications (Cambridge, England)'
_journal_page_first 8629
_journal_page_last 8632
_journal_paper_doi 10.1039/d4cc02923b
_journal_volume 60
_journal_year 2024
_chemical_formula_moiety 'C35 H52 B Cl2 N5'
_chemical_formula_sum 'C35 H52 B Cl2 N5'
_chemical_formula_weight 624.52
_space_group_crystal_system monoclinic
_space_group_IT_number 14
_space_group_name_Hall '-P 2ybc'
_space_group_name_H-M_alt 'P 1 21/c 1'
_atom_sites_solution_hydrogens geom
_atom_sites_solution_primary dual
_atom_sites_solution_secondary difmap
_audit_creation_method 'CIF-fill 1.2y (K.Radacki, 2005-22)'
_audit_update_record
;
2024-06-13 deposited with the CCDC.	2024-07-04 downloaded from the CCDC.
;
_cell_angle_alpha 90
_cell_angle_beta 93.6140(10)
_cell_angle_gamma 90
_cell_formula_units_Z 8
_cell_length_a 23.6475(4)
_cell_length_b 15.5802(3)
_cell_length_c 18.9468(2)
_cell_measurement_reflns_used 35500
_cell_measurement_temperature 100(2)
_cell_measurement_theta_max 74.8450
_cell_measurement_theta_min 3.4010
_cell_volume 6966.74(19)
_computing_cell_refinement 'CrysAlisPro 1.171.41.112a (Rigaku OD, 2021)'
_computing_data_collection 'CrysAlisPro 1.171.41.112a (Rigaku OD, 2021)'
_computing_data_reduction 'CrysAlisPro 1.171.41.112a (Rigaku OD, 2021)'
_computing_molecular_graphics 'ShelXLe (Huebschle et all, 2011)'
_computing_publication_material 'SHELXL-2018/3 (Sheldrick, 2018)'
_computing_structure_refinement 'SHELXL-2018/3 (Sheldrick, 2018)'
_computing_structure_solution 'SHELXT (Sheldrick, 2014)'
_diffrn_ambient_environment N~2~
_diffrn_ambient_temperature 100.00(10)
_diffrn_detector HPA
_diffrn_detector_area_resol_mean 10.0
_diffrn_detector_type 'HyPix Arc150'
_diffrn_measured_fraction_theta_full 0.998
_diffrn_measured_fraction_theta_max 0.997
_diffrn_measurement_details
;
 List of Runs (angles in degrees, time in seconds):
 
   # Type    Start    End  Width  t~exp~   \w     \q     \k     \f   Frames
 --------------------------------------------------------------------------
   1  \w     23.00  48.00   0.50    0.31    --   58.61-115.00 -14.00   50
   2  \w    -44.00 -18.00   0.50    0.31    --  -60.19 115.00  75.00   52
   3  \w    -63.00 -26.00   0.50    0.31    --  -69.72 115.00  75.00   74
   4  \w     41.00  94.00   0.50    0.31    --   71.30-115.00 -14.00  106
   5  \w    -97.00 -71.00   0.50    0.31    --  -76.37 115.00  75.00   52
   6  \w     41.00  66.00   0.50    0.31    --   82.31-115.00 -14.00   50
   7  \w    -94.00 -61.00   0.50    0.31    --  -46.00 -48.00 -40.36   66
   8  \w     60.00  92.00   0.50    0.31    --   46.00  52.00  45.22   64
   9  \w     32.00  66.00   0.50    0.31    --   58.61 -95.00-120.00   68
  10  \w   -110.00 -75.00   0.50    0.31    --  -62.00 -51.00 141.82   70
  11  \w   -108.00 -81.00   0.50    0.31    --  -62.00 -51.00  37.48   54
  12  \w   -114.00 -81.00   0.50    0.31    --  -66.00 -47.00 -81.30   66
  13  \w   -109.00 -83.00   0.50    0.31    --  -70.00 -55.00  69.15   52
  14  \w     43.00  79.00   0.50    0.31    --   71.30 -95.00  60.00   72
  15  \w   -127.00 -98.00   0.50    0.31    --  -79.50 -36.00-105.78   58
  16  \w   -120.00 -94.00   0.50    0.31    --  -79.50 -64.00-135.89   52
  17  \w   -126.00 -95.00   0.50    0.31    --  -79.50 -59.00  19.26   62
  18  \w     70.00  96.00   0.50    0.31    --   82.31-112.00  30.00   52
  19  \w     70.00  96.00   0.50    0.31    --   82.31-112.00  90.00   52
  20  \w     70.00  97.00   0.50    0.31    --   82.31-112.00  60.00   54
  21  \w     65.00  96.00   0.50    0.31    --   82.31-112.00   0.00   62
  22  \w     98.00 133.00   0.50    0.31    --   85.25  40.00 -68.35   70
  23  \w     65.00  97.00   0.50    0.31    --   85.25-117.00  11.34   64
  24  \w    104.00 129.00   0.50    0.31    --   85.25 113.00 173.56   50
  25  \w     65.00  94.00   0.50    0.31    --   85.25-107.00 108.24   58
  26  \w     42.00  96.00   0.50    0.31    --   85.25-130.00  -1.09  108
  27  \w     50.00  75.00   0.50    0.31    --   85.25-100.00 125.77   50
  28  \w     51.00  87.00   0.50    0.31    --   85.25 -90.00   4.21   72
  29  \w     46.00  72.00   0.50    0.31    --   85.25 -74.00 -98.51   52
  30  \w     38.00  64.00   0.50    0.31    --   85.25-118.00-131.13   52
  31  \w     97.00 137.00   0.50    0.31    --   85.25  33.00 150.26   80
  32  \w    103.00 128.00   0.50    0.31    --   85.25 114.00  74.88   50
  33  \w     54.00  88.00   0.50    0.31    --   85.25-110.00  62.83   68
  34  \w    104.00 134.00   0.50    0.31    --   85.25 114.00 125.70   60
  35  \w    103.00 129.00   0.50    0.31    --   85.25  52.00-137.34   52
  36  \w    102.00 129.00   0.50    0.31    --   85.25  49.00 159.08   54
  37  \w     65.00  91.00   0.50    0.31    --   85.25-127.00 -59.57   52
  38  \w     98.00 132.00   0.50    0.31    --   85.25  45.00  57.84   68
  39  \w     65.00 100.00   0.50    0.31    --   85.25-122.00-160.96   70
  40  \w     45.00  71.00   0.50    0.31    --   85.25-102.00 -51.73   52
  41  \w     98.00 125.00   0.50    0.31    --   85.25  44.00  70.79   54
  42  \w     40.00  85.00   0.50    0.31    --   85.25-130.00-178.40   90
  43  \w     62.00  88.00   0.50    0.31    --   85.25-123.00 154.50   52
  44  \w     99.00 124.00   0.50    0.31    --   85.25  49.00 -26.69   50
  45  \w     97.00 124.00   0.50    0.31    --   85.25  58.00  23.33   54
  46  \w     98.00 132.00   0.50    0.31    --   85.25  44.00 -98.69   68
  47  \w     48.00  89.00   0.50    0.31    --   85.25-101.00-111.50   82
  48  \w     43.00  94.00   0.50    0.31    --   85.25-112.00-159.35  102
  49  \w     97.00 122.00   0.50    0.31    --   85.25  56.00-109.60   50

;
_diffrn_measurement_device 'four-circle diffractometer'
_diffrn_measurement_device_type 'Rigaku XtaLAB Synergy-R'
_diffrn_measurement_method '\w scans'
_diffrn_radiation_monochromator 'multi-layer mirror'
_diffrn_radiation_type CuK\a
_diffrn_radiation_wavelength 1.54184
_diffrn_reflns_av_unetI/netI 0.0187
_diffrn_reflns_Laue_measured_fraction_full 0.998
_diffrn_reflns_Laue_measured_fraction_max 0.997
_diffrn_reflns_limit_h_max 28
_diffrn_reflns_limit_h_min -28
_diffrn_reflns_limit_k_max 18
_diffrn_reflns_limit_k_min -18
_diffrn_reflns_limit_l_max 23
_diffrn_reflns_limit_l_min -22
_diffrn_reflns_number 22478
_diffrn_reflns_point_group_measured_fraction_full 0.998
_diffrn_reflns_point_group_measured_fraction_max 0.997
_diffrn_reflns_theta_full 67.684
_diffrn_reflns_theta_max 70.070
_diffrn_reflns_theta_min 3.399
_diffrn_source 'rotating-anode X-ray tube'
_diffrn_source_type 'PhotonJet R X-ray Source'
_exptl_absorpt_coefficient_mu 1.902
_exptl_absorpt_correction_T_max 1.00000
_exptl_absorpt_correction_T_min 0.90055
_exptl_absorpt_correction_type multi-scan
_exptl_absorpt_process_details
;
CrysAlisPro 1.171.41.112a (Rigaku Oxford Diffraction, 2021) Empirical 
absorption correction using spherical harmonics, implemented in SCALE3 
ABSPACK scaling algorithm.
;
_exptl_crystal_colour 'clear red'
_exptl_crystal_density_diffrn 1.191
_exptl_crystal_description block
_exptl_crystal_F_000 2688
_exptl_crystal_size_max 0.550
_exptl_crystal_size_mid 0.154
_exptl_crystal_size_min 0.078
_refine_diff_density_max 0.453
_refine_diff_density_min -0.392
_refine_diff_density_rms 0.098
_refine_ls_extinction_method none
_refine_ls_goodness_of_fit_ref 1.113
_refine_ls_hydrogen_treatment constr
_refine_ls_matrix_type full
_refine_ls_number_parameters 800
_refine_ls_number_reflns 22478
_refine_ls_number_restraints 0
_refine_ls_restrained_S_all 1.113
_refine_ls_R_factor_all 0.0551
_refine_ls_R_factor_gt 0.0484
_refine_ls_shift/su_max 0.001
_refine_ls_shift/su_mean 0.000
_refine_ls_structure_factor_coef Fsqd
_refine_ls_weighting_details 'w=1/[\s^2^(Fo^2^)+(0.0890P)^2^+2.3373P] where P=(Fo^2^+2Fc^2^)/3'
_refine_ls_weighting_scheme calc
_refine_ls_wR_factor_gt 0.1484
_refine_ls_wR_factor_ref 0.1530
_reflns_Friedel_coverage 0.000
_reflns_number_gt 19772
_reflns_number_total 22478
_reflns_threshold_expression 'I > 2\s(I)'
_twin_special_details
;
 Component 2 rotated by -179.9928\% around [1.00 0.00 -0.05] (reciprocal) or [1.00 -0.00 0.00] (direct)
;
_cod_data_source_file d4cc02923b2.cif
_cod_data_source_block Compound6c
_cod_depositor_comments 'Adding full bibliography for 7133290--7133296.cif.'
_cod_original_sg_symbol_H-M 'P 21/c'
_cod_database_code 7133293
_shelx_shelxl_version_number 2018/3
_shelx_space_group_comment
;
The symmetry employed for this shelxl refinement is uniquely defined
by the following loop, which should always be used as a source of
symmetry information in preference to the above space-group names.
They are only intended as comments.
;

loop_
_space_group_symop_operation_xyz
'x, y, z'
'-x, y+1/2, -z+1/2'
'-x, -y, -z'
'x, -y-1/2, z-1/2'

loop_
_atom_site_label
_atom_site_type_symbol
_atom_site_fract_x
_atom_site_fract_y
_atom_site_fract_z
_atom_site_U_iso_or_equiv
_atom_site_adp_type
_atom_site_occupancy
_atom_site_site_symmetry_order
_atom_site_calc_flag
_atom_site_refinement_flags_posn
_atom_site_refinement_flags_adp
_atom_site_refinement_flags_occupancy
_atom_site_disorder_assembly
_atom_site_disorder_group
B1_1 B 0.15598(12) 0.40438(18) 0.76022(14) 0.0213(5) Uani 1 1 d . . . . .
N2_1 N 0.09401(9) 0.48439(13) 0.67131(10) 0.0238(4) Uani 1 1 d . . . . .
N3_1 N 0.09742(10) 0.56518(14) 0.65691(10) 0.0273(5) Uani 1 1 d . . . . .
N1_1 N 0.11408(9) 0.45769(13) 0.73239(10) 0.0219(4) Uani 1 1 d . . . . .
C1_2 C 0.14148(10) 0.36674(15) 0.83702(12) 0.0201(5) Uani 1 1 d . . . . .
N1_2 N 0.10212(8) 0.39538(12) 0.87664(9) 0.0192(4) Uani 1 1 d . . . . .
C2_2 C 0.16917(11) 0.28714(16) 0.87283(12) 0.0247(5) Uani 1 1 d . . . . .
C3_2 C 0.13152(11) 0.26945(16) 0.93471(12) 0.0264(5) Uani 1 1 d . . . . .
H01R_2 H 0.103124 0.224625 0.921531 0.032 Uiso 1 1 calc R U . . .
H01S_2 H 0.154858 0.249775 0.976845 0.032 Uiso 1 1 calc R U . . .
C4_2 C 0.10245(11) 0.35358(16) 0.95006(11) 0.0235(5) Uani 1 1 d . . . . .
C5_2 C 0.16554(14) 0.21103(17) 0.82129(14) 0.0362(6) Uani 1 1 d . . . . .
H02R_2 H 0.126681 0.205795 0.800513 0.054 Uiso 1 1 calc R U . . .
H02S_2 H 0.176179 0.158147 0.846805 0.054 Uiso 1 1 calc R U . . .
H02T_2 H 0.191433 0.220549 0.783661 0.054 Uiso 1 1 calc R U . . .
C6_2 C 0.23137(12) 0.2995(2) 0.89856(16) 0.0401(7) Uani 1 1 d . . . . .
H02U_2 H 0.253922 0.311402 0.858030 0.060 Uiso 1 1 calc R U . . .
H02V_2 H 0.245432 0.247115 0.922383 0.060 Uiso 1 1 calc R U . . .
H02W_2 H 0.234542 0.347735 0.931731 0.060 Uiso 1 1 calc R U . . .
C7_2 C 0.04385(12) 0.34075(18) 0.97648(13) 0.0297(6) Uani 1 1 d . . . . .
H01Z_2 H 0.025671 0.396683 0.981877 0.045 Uiso 1 1 calc R U . . .
H011_2 H 0.047031 0.311315 1.022267 0.045 Uiso 1 1 calc R U . . .
H012_2 H 0.020972 0.305942 0.942364 0.045 Uiso 1 1 calc R U . . .
C8_2 C 0.13678(13) 0.41082(18) 1.00249(13) 0.0318(6) Uani 1 1 d . . . . .
H029_2 H 0.173506 0.423957 0.983799 0.048 Uiso 1 1 calc R U . . .
H02A_2 H 0.142781 0.380881 1.047825 0.048 Uiso 1 1 calc R U . . .
H02B_2 H 0.116037 0.464312 1.009422 0.048 Uiso 1 1 calc R U . . .
C1_3 C 0.05693(10) 0.45639(15) 0.85762(11) 0.0200(5) Uani 1 1 d . . . . .
C2_3 C 0.00540(10) 0.42099(16) 0.82985(12) 0.0219(5) Uani 1 1 d . . . . .
C3_3 C -0.04075(11) 0.47611(17) 0.81975(13) 0.0258(5) Uani 1 1 d . . . . .
H3_3 H -0.075830 0.454221 0.800220 0.031 Uiso 1 1 calc R U . . .
C4_3 C -0.03658(11) 0.56208(17) 0.83755(13) 0.0272(5) Uani 1 1 d . . . . .
H01E_3 H -0.068950 0.598165 0.832166 0.033 Uiso 1 1 calc R U . . .
C5_3 C 0.01461(11) 0.59506(17) 0.86306(12) 0.0252(5) Uani 1 1 d . . . . .
H5_3 H 0.017202 0.654513 0.873908 0.030 Uiso 1 1 calc R U . . .
C6_3 C 0.06280(10) 0.54409(16) 0.87351(12) 0.0217(5) Uani 1 1 d . . . . .
C7_3 C -0.00170(10) 0.32756(16) 0.80690(12) 0.0235(5) Uani 1 1 d . . . . .
H7_3 H 0.030567 0.293857 0.829478 0.028 Uiso 1 1 calc R U . . .
C8_3 C 0.00089(12) 0.32069(19) 0.72626(13) 0.0314(6) Uani 1 1 d . . . . .
H00A_3 H -0.031261 0.351559 0.703056 0.047 Uiso 1 1 calc R U . . .
H00B_3 H -0.000806 0.260155 0.712221 0.047 Uiso 1 1 calc R U . . .
H00C_3 H 0.036383 0.345963 0.712065 0.047 Uiso 1 1 calc R U . . .
C9_3 C -0.05713(11) 0.28712(18) 0.82860(15) 0.0320(6) Uani 1 1 d . . . . .
H01T_3 H -0.089228 0.313743 0.801631 0.048 Uiso 1 1 calc R U . . .
H01U_3 H -0.060868 0.296413 0.879250 0.048 Uiso 1 1 calc R U . . .
H01V_3 H -0.056707 0.225377 0.818789 0.048 Uiso 1 1 calc R U . . .
C10_3 C 0.11841(11) 0.58797(16) 0.89616(13) 0.0256(5) Uani 1 1 d . . . . .
H10_3 H 0.148616 0.543215 0.902451 0.031 Uiso 1 1 calc R U . . .
C11_3 C 0.13458(12) 0.65053(17) 0.83777(14) 0.0310(6) Uani 1 1 d . . . . .
H01F_3 H 0.131723 0.621101 0.791977 0.047 Uiso 1 1 calc R U . . .
H01G_3 H 0.173545 0.670509 0.847896 0.047 Uiso 1 1 calc R U . . .
H01H_3 H 0.108758 0.699789 0.836312 0.047 Uiso 1 1 calc R U . . .
C12_3 C 0.11526(13) 0.63734(18) 0.96611(14) 0.0353(6) Uani 1 1 d . . . . .
H03B_3 H 0.152324 0.662713 0.979480 0.053 Uiso 1 1 calc R U . . .
H03C_3 H 0.104640 0.597822 1.003279 0.053 Uiso 1 1 calc R U . . .
H03D_3 H 0.086825 0.682954 0.960151 0.053 Uiso 1 1 calc R U . . .
N1_4 N 0.21035(9) 0.38047(14) 0.73015(11) 0.0251(4) Uani 1 1 d . . . . .
C1_4 C 0.20713(12) 0.33890(18) 0.65842(14) 0.0315(6) Uani 1 1 d . . . . .
C2_4 C 0.21352(14) 0.4042(2) 0.59835(15) 0.0416(7) Uani 1 1 d . . . . .
H039_4 H 0.217549 0.372665 0.553594 0.050 Uiso 1 1 calc R U . . .
H03A_4 H 0.178567 0.439170 0.592649 0.050 Uiso 1 1 calc R U . . .
C3_4 C 0.26406(15) 0.4638(2) 0.61123(17) 0.0474(8) Uani 1 1 d . . . . .
H02H_4 H 0.299691 0.430498 0.611215 0.057 Uiso 1 1 calc R U . . .
H02I_4 H 0.264288 0.507169 0.573028 0.057 Uiso 1 1 calc R U . . .
C4_4 C 0.26007(13) 0.5082(2) 0.68202(17) 0.0404(7) Uani 1 1 d . . . . .
H01I_4 H 0.225603 0.544371 0.680244 0.048 Uiso 1 1 calc R U . . .
H01J_4 H 0.293262 0.546339 0.690620 0.048 Uiso 1 1 calc R U . . .
C5_4 C 0.25789(11) 0.44430(18) 0.74399(15) 0.0321(6) Uani 1 1 d . . . . .
C6_4 C 0.14937(13) 0.29533(18) 0.64500(13) 0.0324(6) Uani 1 1 d . . . . .
H01W_4 H 0.147732 0.266868 0.598793 0.049 Uiso 1 1 calc R U . . .
H01X_4 H 0.119308 0.338578 0.645582 0.049 Uiso 1 1 calc R U . . .
H01Y_4 H 0.144122 0.252690 0.682044 0.049 Uiso 1 1 calc R U . . .
C7_4 C 0.25207(14) 0.2673(2) 0.65345(17) 0.0408(7) Uani 1 1 d . . . . .
H030_4 H 0.242265 0.231192 0.612108 0.061 Uiso 1 1 calc R U . . .
H031_4 H 0.253010 0.232018 0.696348 0.061 Uiso 1 1 calc R U . . .
H032_4 H 0.289390 0.293244 0.648753 0.061 Uiso 1 1 calc R U . . .
C8_4 C 0.31612(12) 0.4011(2) 0.75770(18) 0.0413(7) Uani 1 1 d . . . . .
H033_4 H 0.328253 0.376537 0.713484 0.062 Uiso 1 1 calc R U . . .
H034_4 H 0.313263 0.355341 0.792815 0.062 Uiso 1 1 calc R U . . .
H035_4 H 0.343882 0.443798 0.775510 0.062 Uiso 1 1 calc R U . . .
C9_4 C 0.24755(12) 0.49685(19) 0.81056(16) 0.0358(6) Uani 1 1 d . . . . .
H02J_4 H 0.279599 0.535675 0.820985 0.054 Uiso 1 1 calc R U . . .
H02K_4 H 0.243745 0.457939 0.850623 0.054 Uiso 1 1 calc R U . . .
H02L_4 H 0.212708 0.530466 0.802544 0.054 Uiso 1 1 calc R U . . .
C1_5 C 0.06565(12) 0.58320(16) 0.59208(12) 0.0274(5) Uani 1 1 d . . . . .
Cl1_5 Cl -0.03016(3) 0.55419(5) 0.65872(3) 0.03576(16) Uani 1 1 d . . . . .
C2_5 C 0.00685(12) 0.58022(16) 0.58542(12) 0.0277(5) Uani 1 1 d . . . . .
Cl2_5 Cl 0.16581(3) 0.62161(5) 0.53716(4) 0.04482(19) Uani 1 1 d . . . . .
C3_5 C -0.02425(13) 0.59911(17) 0.52227(13) 0.0308(6) Uani 1 1 d . . . . .
H3_5 H -0.064417 0.595206 0.519337 0.037 Uiso 1 1 calc R U . . .
C4_5 C 0.00435(13) 0.62364(16) 0.46390(13) 0.0323(6) Uani 1 1 d . . . . .
H01D_5 H -0.016187 0.635509 0.420284 0.039 Uiso 1 1 calc R U . . .
C5_5 C 0.06259(13) 0.63085(17) 0.46906(13) 0.0332(6) Uani 1 1 d . . . . .
H5_5 H 0.082131 0.649012 0.429384 0.040 Uiso 1 1 calc R U . . .
C6_5 C 0.09246(13) 0.61156(17) 0.53220(13) 0.0307(6) Uani 1 1 d . . . . .
B1_6 B 0.35125(12) 0.91389(18) 0.73686(14) 0.0229(5) Uani 1 1 d . . . . .
N2_6 N 0.41756(8) 0.99152(13) 0.66225(10) 0.0214(4) Uani 1 1 d . . . . .
N3_6 N 0.41248(9) 1.07116(13) 0.64410(10) 0.0242(4) Uani 1 1 d . . . . .
N1_6 N 0.39495(9) 0.96624(13) 0.71878(10) 0.0217(4) Uani 1 1 d . . . . .
C1_7 C 0.35950(10) 0.87992(16) 0.81763(12) 0.0232(5) Uani 1 1 d . . . . .
N1_7 N 0.39897(9) 0.90547(13) 0.86446(10) 0.0205(4) Uani 1 1 d . . . . .
C2_7 C 0.32366(12) 0.81038(18) 0.85098(14) 0.0325(6) Uani 1 1 d . . . . .
C3_7 C 0.35789(13) 0.78960(18) 0.92018(14) 0.0341(6) Uani 1 1 d . . . . .
H02M_7 H 0.332138 0.779049 0.958479 0.041 Uiso 1 1 calc R U . . .
H02N_7 H 0.381203 0.737591 0.914401 0.041 Uiso 1 1 calc R U . . .
C4_7 C 0.39561(11) 0.86635(16) 0.93817(12) 0.0254(5) Uani 1 1 d . . . . .
C5_7 C 0.31845(17) 0.7296(2) 0.80502(16) 0.0501(9) Uani 1 1 d . . . . .
H03G_7 H 0.294621 0.741928 0.762017 0.075 Uiso 1 1 calc R U . . .
H03H_7 H 0.301225 0.683443 0.831483 0.075 Uiso 1 1 calc R U . . .
H03I_7 H 0.356178 0.711739 0.792132 0.075 Uiso 1 1 calc R U . . .
C6_7 C 0.26373(13) 0.8427(2) 0.86413(17) 0.0484(8) Uani 1 1 d . . . . .
H036_7 H 0.242699 0.853102 0.818695 0.073 Uiso 1 1 calc R U . . .
H037_7 H 0.266441 0.896289 0.891263 0.073 Uiso 1 1 calc R U . . .
H038_7 H 0.243895 0.799430 0.890790 0.073 Uiso 1 1 calc R U . . .
C7_7 C 0.36915(13) 0.93082(19) 0.98656(13) 0.0353(6) Uani 1 1 d . . . . .
H02O_7 H 0.394607 0.980049 0.994175 0.053 Uiso 1 1 calc R U . . .
H02P_7 H 0.363019 0.903559 1.032062 0.053 Uiso 1 1 calc R U . . .
H02Q_7 H 0.332781 0.950403 0.964631 0.053 Uiso 1 1 calc R U . . .
C8_7 C 0.45300(12) 0.83960(18) 0.97133(13) 0.0316(6) Uani 1 1 d . . . . .
H026_7 H 0.470263 0.797636 0.940714 0.047 Uiso 1 1 calc R U . . .
H027_7 H 0.448207 0.813787 1.017739 0.047 Uiso 1 1 calc R U . . .
H028_7 H 0.477580 0.890093 0.976940 0.047 Uiso 1 1 calc R U . . .
C1_8 C 0.44508(10) 0.96607(16) 0.85404(11) 0.0205(5) Uani 1 1 d . . . . .
C2_8 C 0.49791(10) 0.93190(16) 0.83767(12) 0.0214(5) Uani 1 1 d . . . . .
C3_8 C 0.54327(11) 0.98817(17) 0.83592(12) 0.0247(5) Uani 1 1 d . . . . .
H3_8 H 0.579425 0.966628 0.825661 0.030 Uiso 1 1 calc R U . . .
C4_8 C 0.53702(11) 1.07504(17) 0.84878(12) 0.0264(5) Uani 1 1 d . . . . .
H4_8 H 0.568773 1.112314 0.848159 0.032 Uiso 1 1 calc R U . . .
C5_8 C 0.48445(11) 1.10723(16) 0.86252(12) 0.0251(5) Uani 1 1 d . . . . .
H5_8 H 0.480455 1.167088 0.870361 0.030 Uiso 1 1 calc R U . . .
C6_8 C 0.43699(11) 1.05433(16) 0.86521(11) 0.0226(5) Uani 1 1 d . . . . .
C7_8 C 0.50681(10) 0.83854(16) 0.81636(12) 0.0241(5) Uani 1 1 d . . . . .
H7_8 H 0.472616 0.804750 0.827777 0.029 Uiso 1 1 calc R U . . .
C8_8 C 0.51326(11) 0.83326(18) 0.73609(13) 0.0290(5) Uani 1 1 d . . . . .
H01A_8 H 0.481192 0.862274 0.710962 0.043 Uiso 1 1 calc R U . . .
H01B_8 H 0.514014 0.772923 0.721555 0.043 Uiso 1 1 calc R U . . .
H01C_8 H 0.548661 0.861217 0.724666 0.043 Uiso 1 1 calc R U . . .
C9_8 C 0.55920(12) 0.79761(18) 0.85495(14) 0.0319(6) Uani 1 1 d . . . . .
H01K_8 H 0.562141 0.737460 0.840518 0.048 Uiso 1 1 calc R U . . .
H01L_8 H 0.555581 0.800579 0.906135 0.048 Uiso 1 1 calc R U . . .
H01M_8 H 0.593276 0.828709 0.842809 0.048 Uiso 1 1 calc R U . . .
C10_8 C 0.38002(11) 1.09690(16) 0.87424(13) 0.0253(5) Uani 1 1 d . . . . .
H10_8 H 0.350150 1.051374 0.872672 0.030 Uiso 1 1 calc R U . . .
C11_8 C 0.36654(12) 1.15971(17) 0.81278(14) 0.0300(6) Uani 1 1 d . . . . .
H023_8 H 0.371996 1.130769 0.767786 0.045 Uiso 1 1 calc R U . . .
H024_8 H 0.391913 1.209376 0.817732 0.045 Uiso 1 1 calc R U . . .
H025_8 H 0.327146 1.178977 0.813672 0.045 Uiso 1 1 calc R U . . .
C12_8 C 0.37800(13) 1.14583(18) 0.94470(14) 0.0337(6) Uani 1 1 d . . . . .
H02C_8 H 0.405366 1.193117 0.945767 0.050 Uiso 1 1 calc R U . . .
H02D_8 H 0.387523 1.106607 0.984108 0.050 Uiso 1 1 calc R U . . .
H02E_8 H 0.339818 1.168895 0.949053 0.050 Uiso 1 1 calc R U . . .
N1_9 N 0.30008(9) 0.88792(14) 0.69122(11) 0.0243(4) Uani 1 1 d . . . . .
C2_9 C 0.26095(12) 1.00939(19) 0.61548(15) 0.0348(6) Uani 1 1 d . . . . .
H02F_9 H 0.228110 1.048628 0.608932 0.042 Uiso 1 1 calc R U . . .
H02G_9 H 0.295503 1.045022 0.622586 0.042 Uiso 1 1 calc R U . . .
C3_9 C 0.26505(13) 0.9560(2) 0.54894(15) 0.0367(6) Uani 1 1 d . . . . .
H03E_9 H 0.271023 0.993954 0.508140 0.044 Uiso 1 1 calc R U . . .
H03F_9 H 0.229433 0.923659 0.538839 0.044 Uiso 1 1 calc R U . . .
C4_9 C 0.31452(12) 0.89413(18) 0.56018(14) 0.0318(6) Uani 1 1 d . . . . .
H021_9 H 0.350205 0.927458 0.564920 0.038 Uiso 1 1 calc R U . . .
H022_9 H 0.316070 0.857075 0.517902 0.038 Uiso 1 1 calc R U . . .
C5_9 C 0.31071(11) 0.83698(17) 0.62579(13) 0.0276(5) Uani 1 1 d . . . . .
C6_9 C 0.19466(12) 0.9148(2) 0.67956(18) 0.0425(7) Uani 1 1 d . . . . .
H02X_9 H 0.166412 0.960165 0.683937 0.064 Uiso 1 1 calc R U . . .
H02Y_9 H 0.192348 0.873973 0.718644 0.064 Uiso 1 1 calc R U . . .
H02Z_9 H 0.187258 0.884716 0.634482 0.064 Uiso 1 1 calc R U . . .
C7_9 C 0.25783(12) 1.0173(2) 0.74493(16) 0.0370(6) Uani 1 1 d . . . . .
H01O_9 H 0.294783 1.045950 0.747585 0.056 Uiso 1 1 calc R U . . .
H01P_9 H 0.253226 0.985462 0.788819 0.056 Uiso 1 1 calc R U . . .
H01Q_9 H 0.227709 1.060289 0.738460 0.056 Uiso 1 1 calc R U . . .
C8_9 C 0.26462(13) 0.76793(18) 0.61044(15) 0.0359(6) Uani 1 1 d . . . . .
H013_9 H 0.229799 0.795375 0.590831 0.054 Uiso 1 1 calc R U . . .
H015_9 H 0.257009 0.738261 0.654451 0.054 Uiso 1 1 calc R U . . .
H016_9 H 0.277842 0.726391 0.576306 0.054 Uiso 1 1 calc R U . . .
C9_9 C 0.36685(12) 0.78841(18) 0.63737(15) 0.0325(6) Uani 1 1 d . . . . .
H017_9 H 0.374112 0.755788 0.594654 0.049 Uiso 1 1 calc R U . . .
H018_9 H 0.364659 0.748913 0.677359 0.049 Uiso 1 1 calc R U . . .
H020_9 H 0.397697 0.829465 0.647506 0.049 Uiso 1 1 calc R U . . .
C1_9 C 0.25431(11) 0.95474(18) 0.68209(14) 0.0292(6) Uani 1 1 d . . . . .
C1_10 C 0.44619(11) 1.08737(15) 0.58561(12) 0.0236(5) Uani 1 1 d . . . . .
Cl1_10 Cl 0.34822(3) 1.13724(5) 0.51522(4) 0.04171(18) Uani 1 1 d . . . . .
C2_10 C 0.42063(12) 1.11849(17) 0.52157(13) 0.0292(6) Uani 1 1 d . . . . .
Cl2_10 Cl 0.54138(3) 1.05298(5) 0.66759(3) 0.03495(16) Uani 1 1 d . . . . .
C3_10 C 0.45103(13) 1.13355(17) 0.46291(13) 0.0329(6) Uani 1 1 d . . . . .
H3_10 H 0.432177 1.152528 0.419964 0.039 Uiso 1 1 calc R U . . .
C4_10 C 0.50867(13) 1.12097(17) 0.46694(14) 0.0333(6) Uani 1 1 d . . . . .
H01N_10 H 0.529498 1.129801 0.426293 0.040 Uiso 1 1 calc R U . . .
C5_10 C 0.53659(13) 1.09545(17) 0.53005(14) 0.0306(6) Uani 1 1 d . . . . .
H5_10 H 0.576579 1.088442 0.533511 0.037 Uiso 1 1 calc R U . . .
C6_10 C 0.50488(11) 1.08034(16) 0.58816(12) 0.0255(5) Uani 1 1 d . . . . .

loop_
_atom_site_aniso_label
_atom_site_aniso_U_11
_atom_site_aniso_U_22
_atom_site_aniso_U_33
_atom_site_aniso_U_23
_atom_site_aniso_U_13
_atom_site_aniso_U_12
B1_1 0.0238(13) 0.0162(13) 0.0242(13) -0.0023(10) 0.0031(10) -0.0013(11)
N2_1 0.0294(11) 0.0221(10) 0.0201(9) 0.0019(8) 0.0025(8) -0.0001(9)
N3_1 0.0405(13) 0.0206(11) 0.0200(9) 0.0008(8) -0.0043(9) -0.0004(9)
N1_1 0.0274(11) 0.0199(10) 0.0186(9) -0.0007(7) 0.0015(8) -0.0008(8)
C1_2 0.0204(11) 0.0178(12) 0.0218(10) -0.0030(9) -0.0012(9) -0.0028(9)
N1_2 0.0237(10) 0.0166(10) 0.0171(9) 0.0006(7) -0.0011(7) -0.0006(8)
C2_2 0.0288(13) 0.0188(12) 0.0265(11) 0.0033(9) 0.0022(10) 0.0051(10)
C3_2 0.0340(14) 0.0218(13) 0.0232(11) 0.0039(9) 0.0000(10) 0.0034(11)
C4_2 0.0325(13) 0.0218(12) 0.0160(10) 0.0023(9) -0.0004(9) 0.0006(10)
C5_2 0.0557(18) 0.0193(13) 0.0352(14) 0.0020(11) 0.0145(13) 0.0083(12)
C6_2 0.0288(15) 0.0486(19) 0.0428(16) 0.0134(14) 0.0004(12) 0.0101(13)
C7_2 0.0366(14) 0.0305(14) 0.0225(11) 0.0041(10) 0.0068(10) 0.0021(11)
C8_2 0.0457(16) 0.0282(14) 0.0207(11) 0.0009(10) -0.0048(11) -0.0030(12)
C1_3 0.0224(11) 0.0200(12) 0.0179(10) 0.0017(8) 0.0039(8) 0.0024(9)
C2_3 0.0247(12) 0.0216(12) 0.0198(10) 0.0007(9) 0.0040(9) -0.0002(10)
C3_3 0.0218(12) 0.0291(13) 0.0266(12) 0.0011(10) 0.0024(9) 0.0005(10)
C4_3 0.0269(13) 0.0290(14) 0.0262(12) 0.0026(10) 0.0055(10) 0.0081(11)
C5_3 0.0330(13) 0.0203(12) 0.0228(11) 0.0009(9) 0.0048(10) 0.0037(10)
C6_3 0.0272(12) 0.0204(12) 0.0177(10) 0.0002(9) 0.0019(9) 0.0014(10)
C7_3 0.0224(12) 0.0216(12) 0.0263(11) -0.0006(9) 0.0006(9) -0.0011(10)
C8_3 0.0351(14) 0.0319(15) 0.0270(12) -0.0077(10) 0.0001(11) -0.0073(12)
C9_3 0.0273(13) 0.0294(14) 0.0395(14) 0.0030(11) 0.0031(11) -0.0043(11)
C10_3 0.0315(13) 0.0169(12) 0.0278(12) -0.0027(10) -0.0031(10) 0.0016(10)
C11_3 0.0326(14) 0.0211(13) 0.0394(14) 0.0006(11) 0.0021(11) -0.0032(11)
C12_3 0.0475(17) 0.0251(14) 0.0318(13) -0.0074(11) -0.0099(12) 0.0040(12)
N1_4 0.0264(11) 0.0215(11) 0.0283(10) -0.0020(8) 0.0080(8) -0.0027(9)
C1_4 0.0400(15) 0.0266(14) 0.0293(13) -0.0032(11) 0.0124(11) 0.0020(12)
C2_4 0.0541(19) 0.0408(17) 0.0320(14) 0.0024(12) 0.0188(13) 0.0011(15)
C3_4 0.0490(19) 0.0467(19) 0.0493(17) 0.0143(15) 0.0241(15) -0.0013(15)
C4_4 0.0347(15) 0.0308(16) 0.0570(18) 0.0073(13) 0.0133(13) -0.0083(13)
C5_4 0.0243(13) 0.0255(14) 0.0471(15) -0.0004(12) 0.0083(11) -0.0048(11)
C6_4 0.0456(17) 0.0282(14) 0.0238(12) -0.0076(10) 0.0058(11) -0.0016(12)
C7_4 0.0467(18) 0.0332(16) 0.0448(16) -0.0063(13) 0.0209(14) 0.0049(14)
C8_4 0.0260(14) 0.0345(17) 0.064(2) 0.0002(14) 0.0087(13) -0.0024(12)
C9_4 0.0268(13) 0.0269(14) 0.0533(17) -0.0081(12) -0.0004(12) -0.0040(11)
C1_5 0.0455(16) 0.0159(12) 0.0203(11) 0.0000(9) -0.0021(10) -0.0007(11)
Cl1_5 0.0429(4) 0.0384(4) 0.0264(3) 0.0031(3) 0.0057(3) 0.0108(3)
C2_5 0.0422(15) 0.0196(12) 0.0212(11) -0.0013(9) 0.0006(10) 0.0058(11)
Cl2_5 0.0463(4) 0.0498(5) 0.0377(3) 0.0122(3) -0.0021(3) -0.0192(4)
C3_5 0.0426(16) 0.0229(13) 0.0259(12) -0.0030(10) -0.0052(11) 0.0106(12)
C4_5 0.0537(18) 0.0208(13) 0.0213(11) 0.0000(10) -0.0053(11) 0.0061(12)
C5_5 0.0551(18) 0.0206(13) 0.0235(12) 0.0018(10) 0.0005(11) -0.0053(12)
C6_5 0.0487(17) 0.0182(12) 0.0250(12) 0.0015(10) -0.0008(11) -0.0055(12)
B1_6 0.0243(14) 0.0182(13) 0.0263(13) -0.0033(10) 0.0031(10) -0.0002(11)
N2_6 0.0227(10) 0.0187(10) 0.0226(9) 0.0005(8) 0.0001(8) -0.0025(8)
N3_6 0.0304(11) 0.0204(10) 0.0220(9) 0.0006(8) 0.0044(8) -0.0008(9)
N1_6 0.0234(10) 0.0206(10) 0.0211(9) -0.0004(8) 0.0021(8) -0.0002(8)
C1_7 0.0241(12) 0.0183(12) 0.0277(12) -0.0019(9) 0.0051(9) -0.0002(9)
N1_7 0.0254(10) 0.0169(10) 0.0197(9) 0.0012(7) 0.0054(8) -0.0003(8)
C2_7 0.0373(15) 0.0284(14) 0.0321(13) 0.0044(11) 0.0040(11) -0.0127(12)
C3_7 0.0466(17) 0.0262(14) 0.0298(13) 0.0066(11) 0.0042(12) -0.0091(12)
C4_7 0.0334(13) 0.0221(12) 0.0214(11) 0.0044(9) 0.0072(10) -0.0014(11)
C5_7 0.081(3) 0.0284(16) 0.0401(16) 0.0042(13) -0.0037(16) -0.0250(17)
C6_7 0.0333(16) 0.068(2) 0.0442(16) 0.0118(16) 0.0073(13) -0.0175(16)
C7_7 0.0482(17) 0.0348(15) 0.0241(12) 0.0031(11) 0.0127(12) 0.0084(13)
C8_7 0.0400(15) 0.0316(14) 0.0236(12) 0.0060(10) 0.0053(11) 0.0023(12)
C1_8 0.0234(12) 0.0201(12) 0.0181(10) 0.0018(9) 0.0017(9) -0.0026(10)
C2_8 0.0259(12) 0.0204(12) 0.0176(10) 0.0018(9) -0.0004(9) 0.0010(9)
C3_8 0.0253(12) 0.0261(13) 0.0228(11) 0.0029(10) 0.0021(9) 0.0006(10)
C4_8 0.0274(13) 0.0257(14) 0.0257(12) 0.0026(10) -0.0015(10) -0.0083(10)
C5_8 0.0324(14) 0.0183(12) 0.0244(11) 0.0005(9) -0.0012(10) -0.0020(10)
C6_8 0.0283(13) 0.0218(12) 0.0174(10) 0.0007(9) 0.0001(9) 0.0004(10)
C7_8 0.0252(12) 0.0199(12) 0.0278(12) 0.0008(9) 0.0057(10) 0.0009(10)
C8_8 0.0318(14) 0.0271(14) 0.0285(12) -0.0046(10) 0.0049(10) 0.0056(11)
C9_8 0.0342(14) 0.0283(14) 0.0336(13) 0.0061(11) 0.0051(11) 0.0072(11)
C10_8 0.0284(13) 0.0195(12) 0.0278(12) -0.0016(10) 0.0008(10) 0.0009(10)
C11_8 0.0335(14) 0.0219(13) 0.0342(13) -0.0014(10) -0.0004(11) 0.0038(11)
C12_8 0.0418(16) 0.0236(14) 0.0359(14) -0.0060(11) 0.0051(12) 0.0045(12)
N1_9 0.0236(10) 0.0228(11) 0.0266(10) -0.0039(8) 0.0018(8) -0.0003(9)
C2_9 0.0295(14) 0.0315(15) 0.0423(15) 0.0007(12) -0.0066(11) 0.0048(12)
C3_9 0.0377(15) 0.0365(16) 0.0347(14) 0.0013(12) -0.0084(12) -0.0049(13)
C4_9 0.0356(15) 0.0322(15) 0.0275(12) -0.0066(11) 0.0000(11) -0.0057(12)
C5_9 0.0292(13) 0.0251(13) 0.0286(12) -0.0064(10) 0.0025(10) -0.0021(11)
C6_9 0.0221(14) 0.0486(19) 0.0570(19) -0.0103(15) 0.0028(13) -0.0007(13)
C7_9 0.0300(14) 0.0347(16) 0.0468(16) -0.0123(13) 0.0060(12) 0.0027(12)
C8_9 0.0394(16) 0.0287(15) 0.0389(14) -0.0075(12) -0.0025(12) -0.0072(13)
C9_9 0.0319(14) 0.0270(14) 0.0386(14) -0.0100(11) 0.0024(11) 0.0005(11)
C1_9 0.0202(12) 0.0285(14) 0.0388(14) -0.0061(11) -0.0001(10) 0.0026(10)
C1_10 0.0341(14) 0.0161(11) 0.0211(11) -0.0012(9) 0.0043(10) -0.0023(10)
Cl1_10 0.0375(4) 0.0424(4) 0.0445(4) 0.0156(3) -0.0043(3) 0.0020(3)
C2_10 0.0398(15) 0.0195(13) 0.0279(12) 0.0000(10) -0.0001(11) 0.0008(11)
Cl2_10 0.0313(3) 0.0415(4) 0.0316(3) 0.0077(3) -0.0021(2) -0.0069(3)
C3_10 0.0561(18) 0.0193(13) 0.0233(12) 0.0015(10) 0.0035(11) -0.0018(12)
C4_10 0.0538(18) 0.0201(13) 0.0276(12) -0.0032(10) 0.0141(12) -0.0052(12)
C5_10 0.0385(15) 0.0210(13) 0.0334(13) -0.0018(10) 0.0119(11) -0.0048(11)
C6_10 0.0338(14) 0.0191(12) 0.0237(11) 0.0004(9) 0.0028(10) -0.0031(10)

loop_
_atom_type_symbol
_atom_type_description
_atom_type_scat_dispersion_real
_atom_type_scat_dispersion_imag
_atom_type_scat_source
C C 0.0181 0.0091 'International Tables Vol C Tables 4.2.6.8 and 6.1.1.4'
H H 0.0000 0.0000 'International Tables Vol C Tables 4.2.6.8 and 6.1.1.4'
B B 0.0090 0.0039 'International Tables Vol C Tables 4.2.6.8 and 6.1.1.4'
N N 0.0311 0.0180 'International Tables Vol C Tables 4.2.6.8 and 6.1.1.4'
Cl Cl 0.3639 0.7018 'International Tables Vol C Tables 4.2.6.8 and 6.1.1.4'

loop_
_exptl_crystal_face_index_h
_exptl_crystal_face_index_k
_exptl_crystal_face_index_l
_exptl_crystal_face_perp_dist
0 -1 0 0.2442
0 1 0 0.3054
1 0 1 0.0586
-1 0 -1 0.0742
-1 -1 0 0.2362
1 1 0 0.2342
1 0 -1 0.0604
-1 0 1 0.0181

loop_
_geom_angle_atom_site_label_1
_geom_angle_atom_site_label_2
_geom_angle_atom_site_label_3
_geom_angle
_geom_angle_site_symmetry_1
_geom_angle_site_symmetry_3
_geom_angle_publ_flag
N1_1 B1_1 N1_4 128.7(2) . . ?
N1_1 B1_1 C1_2 112.0(2) . . ?
N1_4 B1_1 C1_2 119.3(2) . . ?
N3_1 N2_1 N1_1 118.6(2) . . ?
N2_1 N3_1 C1_5 109.7(2) . . ?
N2_1 N1_1 B1_1 139.0(2) . . ?
N1_2 C1_2 C2_2 108.64(19) . . ?
N1_2 C1_2 B1_1 126.0(2) . . ?
C2_2 C1_2 B1_1 125.3(2) . . ?
C1_2 N1_2 C1_3 128.05(19) . . ?
C1_2 N1_2 C4_2 114.29(19) . . ?
C1_3 N1_2 C4_2 117.52(18) . . ?
C6_2 C2_2 C5_2 108.3(2) . . ?
C6_2 C2_2 C1_2 114.4(2) . . ?
C5_2 C2_2 C1_2 109.7(2) . . ?
C6_2 C2_2 C3_2 111.7(2) . . ?
C5_2 C2_2 C3_2 109.5(2) . . ?
C1_2 C2_2 C3_2 103.25(19) . . ?
C4_2 C3_2 C2_2 106.38(19) . . ?
C4_2 C3_2 H01R_2 110.5 . . ?
C2_2 C3_2 H01R_2 110.5 . . ?
C4_2 C3_2 H01S_2 110.5 . . ?
C2_2 C3_2 H01S_2 110.5 . . ?
H01R_2 C3_2 H01S_2 108.6 . . ?
C7_2 C4_2 C3_2 112.6(2) . . ?
C7_2 C4_2 C8_2 108.7(2) . . ?
C3_2 C4_2 C8_2 113.6(2) . . ?
C7_2 C4_2 N1_2 113.74(19) . . ?
C3_2 C4_2 N1_2 99.75(17) . . ?
C8_2 C4_2 N1_2 108.25(19) . . ?
C2_2 C5_2 H02R_2 109.5 . . ?
C2_2 C5_2 H02S_2 109.5 . . ?
H02R_2 C5_2 H02S_2 109.5 . . ?
C2_2 C5_2 H02T_2 109.5 . . ?
H02R_2 C5_2 H02T_2 109.5 . . ?
H02S_2 C5_2 H02T_2 109.5 . . ?
C2_2 C6_2 H02U_2 109.5 . . ?
C2_2 C6_2 H02V_2 109.5 . . ?
H02U_2 C6_2 H02V_2 109.5 . . ?
C2_2 C6_2 H02W_2 109.5 . . ?
H02U_2 C6_2 H02W_2 109.5 . . ?
H02V_2 C6_2 H02W_2 109.5 . . ?
C4_2 C7_2 H01Z_2 109.5 . . ?
C4_2 C7_2 H011_2 109.5 . . ?
H01Z_2 C7_2 H011_2 109.5 . . ?
C4_2 C7_2 H012_2 109.5 . . ?
H01Z_2 C7_2 H012_2 109.5 . . ?
H011_2 C7_2 H012_2 109.5 . . ?
C4_2 C8_2 H029_2 109.5 . . ?
C4_2 C8_2 H02A_2 109.5 . . ?
H029_2 C8_2 H02A_2 109.5 . . ?
C4_2 C8_2 H02B_2 109.5 . . ?
H029_2 C8_2 H02B_2 109.5 . . ?
H02A_2 C8_2 H02B_2 109.5 . . ?
C6_3 C1_3 C2_3 122.2(2) . . ?
C6_3 C1_3 N1_2 121.4(2) . . ?
C2_3 C1_3 N1_2 116.1(2) . . ?
C3_3 C2_3 C1_3 117.5(2) . . ?
C3_3 C2_3 C7_3 118.6(2) . . ?
C1_3 C2_3 C7_3 123.9(2) . . ?
C4_3 C3_3 C2_3 121.4(2) . . ?
C4_3 C3_3 H3_3 119.3 . . ?
C2_3 C3_3 H3_3 119.3 . . ?
C5_3 C4_3 C3_3 119.7(2) . . ?
C5_3 C4_3 H01E_3 120.2 . . ?
C3_3 C4_3 H01E_3 120.2 . . ?
C4_3 C5_3 C6_3 122.1(2) . . ?
C4_3 C5_3 H5_3 118.9 . . ?
C6_3 C5_3 H5_3 118.9 . . ?
C5_3 C6_3 C1_3 117.1(2) . . ?
C5_3 C6_3 C10_3 118.0(2) . . ?
C1_3 C6_3 C10_3 124.8(2) . . ?
C2_3 C7_3 C9_3 113.3(2) . . ?
C2_3 C7_3 C8_3 109.8(2) . . ?
C9_3 C7_3 C8_3 109.0(2) . . ?
C2_3 C7_3 H7_3 108.2 . . ?
C9_3 C7_3 H7_3 108.2 . . ?
C8_3 C7_3 H7_3 108.2 . . ?
C7_3 C8_3 H00A_3 109.5 . . ?
C7_3 C8_3 H00B_3 109.5 . . ?
H00A_3 C8_3 H00B_3 109.5 . . ?
C7_3 C8_3 H00C_3 109.5 . . ?
H00A_3 C8_3 H00C_3 109.5 . . ?
H00B_3 C8_3 H00C_3 109.5 . . ?
C7_3 C9_3 H01T_3 109.5 . . ?
C7_3 C9_3 H01U_3 109.5 . . ?
H01T_3 C9_3 H01U_3 109.5 . . ?
C7_3 C9_3 H01V_3 109.5 . . ?
H01T_3 C9_3 H01V_3 109.5 . . ?
H01U_3 C9_3 H01V_3 109.5 . . ?
C6_3 C10_3 C12_3 112.4(2) . . ?
C6_3 C10_3 C11_3 109.4(2) . . ?
C12_3 C10_3 C11_3 109.3(2) . . ?
C6_3 C10_3 H10_3 108.6 . . ?
C12_3 C10_3 H10_3 108.6 . . ?
C11_3 C10_3 H10_3 108.6 . . ?
C10_3 C11_3 H01F_3 109.5 . . ?
C10_3 C11_3 H01G_3 109.5 . . ?
H01F_3 C11_3 H01G_3 109.5 . . ?
C10_3 C11_3 H01H_3 109.5 . . ?
H01F_3 C11_3 H01H_3 109.5 . . ?
H01G_3 C11_3 H01H_3 109.5 . . ?
C10_3 C12_3 H03B_3 109.5 . . ?
C10_3 C12_3 H03C_3 109.5 . . ?
H03B_3 C12_3 H03C_3 109.5 . . ?
C10_3 C12_3 H03D_3 109.5 . . ?
H03B_3 C12_3 H03D_3 109.5 . . ?
H03C_3 C12_3 H03D_3 109.5 . . ?
B1_1 N1_4 C1_4 117.3(2) . . ?
B1_1 N1_4 C5_4 114.9(2) . . ?
C1_4 N1_4 C5_4 115.8(2) . . ?
N1_4 C1_4 C6_4 109.6(2) . . ?
N1_4 C1_4 C2_4 112.4(2) . . ?
C6_4 C1_4 C2_4 107.3(2) . . ?
N1_4 C1_4 C7_4 111.7(2) . . ?
C6_4 C1_4 C7_4 106.2(2) . . ?
C2_4 C1_4 C7_4 109.4(2) . . ?
C3_4 C2_4 C1_4 113.4(3) . . ?
C3_4 C2_4 H039_4 108.9 . . ?
C1_4 C2_4 H039_4 108.9 . . ?
C3_4 C2_4 H03A_4 108.9 . . ?
C1_4 C2_4 H03A_4 108.9 . . ?
H039_4 C2_4 H03A_4 107.7 . . ?
C4_4 C3_4 C2_4 109.1(2) . . ?
C4_4 C3_4 H02H_4 109.9 . . ?
C2_4 C3_4 H02H_4 109.9 . . ?
C4_4 C3_4 H02I_4 109.9 . . ?
C2_4 C3_4 H02I_4 109.9 . . ?
H02H_4 C3_4 H02I_4 108.3 . . ?
C3_4 C4_4 C5_4 112.7(3) . . ?
C3_4 C4_4 H01I_4 109.0 . . ?
C5_4 C4_4 H01I_4 109.0 . . ?
C3_4 C4_4 H01J_4 109.0 . . ?
C5_4 C4_4 H01J_4 109.0 . . ?
H01I_4 C4_4 H01J_4 107.8 . . ?
N1_4 C5_4 C9_4 109.8(2) . . ?
N1_4 C5_4 C8_4 112.9(2) . . ?
C9_4 C5_4 C8_4 106.4(2) . . ?
N1_4 C5_4 C4_4 110.6(2) . . ?
C9_4 C5_4 C4_4 107.2(2) . . ?
C8_4 C5_4 C4_4 109.8(2) . . ?
C1_4 C6_4 H01W_4 109.5 . . ?
C1_4 C6_4 H01X_4 109.5 . . ?
H01W_4 C6_4 H01X_4 109.5 . . ?
C1_4 C6_4 H01Y_4 109.5 . . ?
H01W_4 C6_4 H01Y_4 109.5 . . ?
H01X_4 C6_4 H01Y_4 109.5 . . ?
C1_4 C7_4 H030_4 109.5 . . ?
C1_4 C7_4 H031_4 109.5 . . ?
H030_4 C7_4 H031_4 109.5 . . ?
C1_4 C7_4 H032_4 109.5 . . ?
H030_4 C7_4 H032_4 109.5 . . ?
H031_4 C7_4 H032_4 109.5 . . ?
C5_4 C8_4 H033_4 109.5 . . ?
C5_4 C8_4 H034_4 109.5 . . ?
H033_4 C8_4 H034_4 109.5 . . ?
C5_4 C8_4 H035_4 109.5 . . ?
H033_4 C8_4 H035_4 109.5 . . ?
H034_4 C8_4 H035_4 109.5 . . ?
C5_4 C9_4 H02J_4 109.5 . . ?
C5_4 C9_4 H02K_4 109.5 . . ?
H02J_4 C9_4 H02K_4 109.5 . . ?
C5_4 C9_4 H02L_4 109.5 . . ?
H02J_4 C9_4 H02L_4 109.5 . . ?
H02K_4 C9_4 H02L_4 109.5 . . ?
C2_5 C1_5 C6_5 115.9(2) . . ?
C2_5 C1_5 N3_1 122.8(2) . . ?
C6_5 C1_5 N3_1 121.1(3) . . ?
C1_5 C2_5 C3_5 122.8(2) . . ?
C1_5 C2_5 Cl1_5 119.17(19) . . ?
C3_5 C2_5 Cl1_5 118.0(2) . . ?
C4_5 C3_5 C2_5 119.0(3) . . ?
C4_5 C3_5 H3_5 120.5 . . ?
C2_5 C3_5 H3_5 120.5 . . ?
C5_5 C4_5 C3_5 120.1(2) . . ?
C5_5 C4_5 H01D_5 120.0 . . ?
C3_5 C4_5 H01D_5 120.0 . . ?
C4_5 C5_5 C6_5 119.8(3) . . ?
C4_5 C5_5 H5_5 120.1 . . ?
C6_5 C5_5 H5_5 120.1 . . ?
C5_5 C6_5 C1_5 122.3(3) . . ?
C5_5 C6_5 Cl2_5 118.7(2) . . ?
C1_5 C6_5 Cl2_5 119.0(2) . . ?
N1_6 B1_6 N1_9 127.4(2) . . ?
N1_6 B1_6 C1_7 112.4(2) . . ?
N1_9 B1_6 C1_7 120.1(2) . . ?
N1_6 N2_6 N3_6 118.6(2) . . ?
N2_6 N3_6 C1_10 109.26(19) . . ?
N2_6 N1_6 B1_6 138.2(2) . . ?
N1_7 C1_7 C2_7 108.9(2) . . ?
N1_7 C1_7 B1_6 125.4(2) . . ?
C2_7 C1_7 B1_6 125.6(2) . . ?
C1_7 N1_7 C1_8 127.58(19) . . ?
C1_7 N1_7 C4_7 114.9(2) . . ?
C1_8 N1_7 C4_7 117.48(18) . . ?
C5_7 C2_7 C3_7 109.4(2) . . ?
C5_7 C2_7 C1_7 111.9(2) . . ?
C3_7 C2_7 C1_7 103.0(2) . . ?
C5_7 C2_7 C6_7 108.6(3) . . ?
C3_7 C2_7 C6_7 111.9(2) . . ?
C1_7 C2_7 C6_7 111.9(2) . . ?
C4_7 C3_7 C2_7 107.3(2) . . ?
C4_7 C3_7 H02M_7 110.3 . . ?
C2_7 C3_7 H02M_7 110.3 . . ?
C4_7 C3_7 H02N_7 110.3 . . ?
C2_7 C3_7 H02N_7 110.3 . . ?
H02M_7 C3_7 H02N_7 108.5 . . ?
C8_7 C4_7 C3_7 112.0(2) . . ?
C8_7 C4_7 C7_7 108.8(2) . . ?
C3_7 C4_7 C7_7 113.4(2) . . ?
C8_7 C4_7 N1_7 113.0(2) . . ?
C3_7 C4_7 N1_7 99.93(19) . . ?
C7_7 C4_7 N1_7 109.5(2) . . ?
C2_7 C5_7 H03G_7 109.5 . . ?
C2_7 C5_7 H03H_7 109.5 . . ?
H03G_7 C5_7 H03H_7 109.5 . . ?
C2_7 C5_7 H03I_7 109.5 . . ?
H03G_7 C5_7 H03I_7 109.5 . . ?
H03H_7 C5_7 H03I_7 109.5 . . ?
C2_7 C6_7 H036_7 109.5 . . ?
C2_7 C6_7 H037_7 109.5 . . ?
H036_7 C6_7 H037_7 109.5 . . ?
C2_7 C6_7 H038_7 109.5 . . ?
H036_7 C6_7 H038_7 109.5 . . ?
H037_7 C6_7 H038_7 109.5 . . ?
C4_7 C7_7 H02O_7 109.5 . . ?
C4_7 C7_7 H02P_7 109.5 . . ?
H02O_7 C7_7 H02P_7 109.5 . . ?
C4_7 C7_7 H02Q_7 109.5 . . ?
H02O_7 C7_7 H02Q_7 109.5 . . ?
H02P_7 C7_7 H02Q_7 109.5 . . ?
C4_7 C8_7 H026_7 109.5 . . ?
C4_7 C8_7 H027_7 109.5 . . ?
H026_7 C8_7 H027_7 109.5 . . ?
C4_7 C8_7 H028_7 109.5 . . ?
H026_7 C8_7 H028_7 109.5 . . ?
H027_7 C8_7 H028_7 109.5 . . ?
C6_8 C1_8 C2_8 122.2(2) . . ?
C6_8 C1_8 N1_7 120.0(2) . . ?
C2_8 C1_8 N1_7 117.6(2) . . ?
C3_8 C2_8 C1_8 117.6(2) . . ?
C3_8 C2_8 C7_8 118.4(2) . . ?
C1_8 C2_8 C7_8 123.8(2) . . ?
C4_8 C3_8 C2_8 121.5(2) . . ?
C4_8 C3_8 H3_8 119.3 . . ?
C2_8 C3_8 H3_8 119.3 . . ?
C5_8 C4_8 C3_8 119.7(2) . . ?
C5_8 C4_8 H4_8 120.1 . . ?
C3_8 C4_8 H4_8 120.1 . . ?
C4_8 C5_8 C6_8 121.9(2) . . ?
C4_8 C5_8 H5_8 119.1 . . ?
C6_8 C5_8 H5_8 119.1 . . ?
C5_8 C6_8 C1_8 117.0(2) . . ?
C5_8 C6_8 C10_8 117.8(2) . . ?
C1_8 C6_8 C10_8 125.0(2) . . ?
C2_8 C7_8 C9_8 112.9(2) . . ?
C2_8 C7_8 C8_8 109.6(2) . . ?
C9_8 C7_8 C8_8 108.7(2) . . ?
C2_8 C7_8 H7_8 108.5 . . ?
C9_8 C7_8 H7_8 108.5 . . ?
C8_8 C7_8 H7_8 108.5 . . ?
C7_8 C8_8 H01A_8 109.5 . . ?
C7_8 C8_8 H01B_8 109.5 . . ?
H01A_8 C8_8 H01B_8 109.5 . . ?
C7_8 C8_8 H01C_8 109.5 . . ?
H01A_8 C8_8 H01C_8 109.5 . . ?
H01B_8 C8_8 H01C_8 109.5 . . ?
C7_8 C9_8 H01K_8 109.5 . . ?
C7_8 C9_8 H01L_8 109.5 . . ?
H01K_8 C9_8 H01L_8 109.5 . . ?
C7_8 C9_8 H01M_8 109.5 . . ?
H01K_8 C9_8 H01M_8 109.5 . . ?
H01L_8 C9_8 H01M_8 109.5 . . ?
C6_8 C10_8 C11_8 109.6(2) . . ?
C6_8 C10_8 C12_8 112.9(2) . . ?
C11_8 C10_8 C12_8 109.0(2) . . ?
C6_8 C10_8 H10_8 108.4 . . ?
C11_8 C10_8 H10_8 108.4 . . ?
C12_8 C10_8 H10_8 108.4 . . ?
C10_8 C11_8 H023_8 109.5 . . ?
C10_8 C11_8 H024_8 109.5 . . ?
H023_8 C11_8 H024_8 109.5 . . ?
C10_8 C11_8 H025_8 109.5 . . ?
H023_8 C11_8 H025_8 109.5 . . ?
H024_8 C11_8 H025_8 109.5 . . ?
C10_8 C12_8 H02C_8 109.5 . . ?
C10_8 C12_8 H02D_8 109.5 . . ?
H02C_8 C12_8 H02D_8 109.5 . . ?
C10_8 C12_8 H02E_8 109.5 . . ?
H02C_8 C12_8 H02E_8 109.5 . . ?
H02D_8 C12_8 H02E_8 109.5 . . ?
B1_6 N1_9 C1_9 115.4(2) . . ?
B1_6 N1_9 C5_9 116.5(2) . . ?
C1_9 N1_9 C5_9 115.24(19) . . ?
C3_9 C2_9 C1_9 113.2(2) . . ?
C3_9 C2_9 H02F_9 108.9 . . ?
C1_9 C2_9 H02F_9 108.9 . . ?
C3_9 C2_9 H02G_9 108.9 . . ?
C1_9 C2_9 H02G_9 108.9 . . ?
H02F_9 C2_9 H02G_9 107.8 . . ?
C2_9 C3_9 C4_9 108.6(2) . . ?
C2_9 C3_9 H03E_9 110.0 . . ?
C4_9 C3_9 H03E_9 110.0 . . ?
C2_9 C3_9 H03F_9 110.0 . . ?
C4_9 C3_9 H03F_9 110.0 . . ?
H03E_9 C3_9 H03F_9 108.3 . . ?
C3_9 C4_9 C5_9 113.4(2) . . ?
C3_9 C4_9 H021_9 108.9 . . ?
C5_9 C4_9 H021_9 108.9 . . ?
C3_9 C4_9 H022_9 108.9 . . ?
C5_9 C4_9 H022_9 108.9 . . ?
H021_9 C4_9 H022_9 107.7 . . ?
N1_9 C5_9 C9_9 109.3(2) . . ?
N1_9 C5_9 C4_9 112.4(2) . . ?
C9_9 C5_9 C4_9 107.9(2) . . ?
N1_9 C5_9 C8_9 111.7(2) . . ?
C9_9 C5_9 C8_9 106.1(2) . . ?
C4_9 C5_9 C8_9 109.1(2) . . ?
C1_9 C6_9 H02X_9 109.5 . . ?
C1_9 C6_9 H02Y_9 109.5 . . ?
H02X_9 C6_9 H02Y_9 109.5 . . ?
C1_9 C6_9 H02Z_9 109.5 . . ?
H02X_9 C6_9 H02Z_9 109.5 . . ?
H02Y_9 C6_9 H02Z_9 109.5 . . ?
C1_9 C7_9 H01O_9 109.5 . . ?
C1_9 C7_9 H01P_9 109.5 . . ?
H01O_9 C7_9 H01P_9 109.5 . . ?
C1_9 C7_9 H01Q_9 109.5 . . ?
H01O_9 C7_9 H01Q_9 109.5 . . ?
H01P_9 C7_9 H01Q_9 109.5 . . ?
C5_9 C8_9 H013_9 109.5 . . ?
C5_9 C8_9 H015_9 109.5 . . ?
H013_9 C8_9 H015_9 109.5 . . ?
C5_9 C8_9 H016_9 109.5 . . ?
H013_9 C8_9 H016_9 109.5 . . ?
H015_9 C8_9 H016_9 109.5 . . ?
C5_9 C9_9 H017_9 109.5 . . ?
C5_9 C9_9 H018_9 109.5 . . ?
H017_9 C9_9 H018_9 109.5 . . ?
C5_9 C9_9 H020_9 109.5 . . ?
H017_9 C9_9 H020_9 109.5 . . ?
H018_9 C9_9 H020_9 109.5 . . ?
N1_9 C1_9 C7_9 110.3(2) . . ?
N1_9 C1_9 C2_9 111.6(2) . . ?
C7_9 C1_9 C2_9 106.3(2) . . ?
N1_9 C1_9 C6_9 112.0(2) . . ?
C7_9 C1_9 C6_9 106.6(2) . . ?
C2_9 C1_9 C6_9 109.8(2) . . ?
C6_10 C1_10 C2_10 115.5(2) . . ?
C6_10 C1_10 N3_6 124.3(2) . . ?
C2_10 C1_10 N3_6 120.0(2) . . ?
C3_10 C2_10 C1_10 122.4(3) . . ?
C3_10 C2_10 Cl1_10 118.5(2) . . ?
C1_10 C2_10 Cl1_10 119.1(2) . . ?
C4_10 C3_10 C2_10 119.7(3) . . ?
C4_10 C3_10 H3_10 120.1 . . ?
C2_10 C3_10 H3_10 120.1 . . ?
C3_10 C4_10 C5_10 120.4(2) . . ?
C3_10 C4_10 H01N_10 119.8 . . ?
C5_10 C4_10 H01N_10 119.8 . . ?
C4_10 C5_10 C6_10 118.7(3) . . ?
C4_10 C5_10 H5_10 120.7 . . ?
C6_10 C5_10 H5_10 120.7 . . ?
C1_10 C6_10 C5_10 123.1(2) . . ?
C1_10 C6_10 Cl2_10 119.29(18) . . ?
C5_10 C6_10 Cl2_10 117.6(2) . . ?

loop_
_geom_bond_atom_site_label_1
_geom_bond_atom_site_label_2
_geom_bond_distance
_geom_bond_site_symmetry_2
_geom_bond_publ_flag
B1_1 N1_1 1.373(3) . ?
B1_1 N1_4 1.486(3) . ?
B1_1 C1_2 1.625(3) . ?
N2_1 N3_1 1.291(3) . ?
N2_1 N1_1 1.292(3) . ?
N3_1 C1_5 1.427(3) . ?
C1_2 N1_2 1.310(3) . ?
C1_2 C2_2 1.540(3) . ?
N1_2 C1_3 1.458(3) . ?
N1_2 C4_2 1.536(3) . ?
C2_2 C6_2 1.532(4) . ?
C2_2 C5_2 1.535(4) . ?
C2_2 C3_2 1.541(3) . ?
C3_2 C4_2 1.517(3) . ?
C3_2 H01R_2 0.9900 . ?
C3_2 H01S_2 0.9900 . ?
C4_2 C7_2 1.516(4) . ?
C4_2 C8_2 1.530(3) . ?
C5_2 H02R_2 0.9800 . ?
C5_2 H02S_2 0.9800 . ?
C5_2 H02T_2 0.9800 . ?
C6_2 H02U_2 0.9800 . ?
C6_2 H02V_2 0.9800 . ?
C6_2 H02W_2 0.9800 . ?
C7_2 H01Z_2 0.9800 . ?
C7_2 H011_2 0.9800 . ?
C7_2 H012_2 0.9800 . ?
C8_2 H029_2 0.9800 . ?
C8_2 H02A_2 0.9800 . ?
C8_2 H02B_2 0.9800 . ?
C1_3 C6_3 1.404(3) . ?
C1_3 C2_3 1.409(3) . ?
C2_3 C3_3 1.393(3) . ?
C2_3 C7_3 1.525(3) . ?
C3_3 C4_3 1.383(4) . ?
C3_3 H3_3 0.9500 . ?
C4_3 C5_3 1.374(4) . ?
C4_3 H01E_3 0.9500 . ?
C5_3 C6_3 1.393(3) . ?
C5_3 H5_3 0.9500 . ?
C6_3 C10_3 1.520(3) . ?
C7_3 C9_3 1.534(3) . ?
C7_3 C8_3 1.537(3) . ?
C7_3 H7_3 1.0000 . ?
C8_3 H00A_3 0.9800 . ?
C8_3 H00B_3 0.9800 . ?
C8_3 H00C_3 0.9800 . ?
C9_3 H01T_3 0.9800 . ?
C9_3 H01U_3 0.9800 . ?
C9_3 H01V_3 0.9800 . ?
C10_3 C12_3 1.538(3) . ?
C10_3 C11_3 1.541(4) . ?
C10_3 H10_3 1.0000 . ?
C11_3 H01F_3 0.9800 . ?
C11_3 H01G_3 0.9800 . ?
C11_3 H01H_3 0.9800 . ?
C12_3 H03B_3 0.9800 . ?
C12_3 H03C_3 0.9800 . ?
C12_3 H03D_3 0.9800 . ?
N1_4 C1_4 1.503(3) . ?
N1_4 C5_4 1.511(3) . ?
C1_4 C6_4 1.532(4) . ?
C1_4 C2_4 1.541(4) . ?
C1_4 C7_4 1.548(4) . ?
C2_4 C3_4 1.521(5) . ?
C2_4 H039_4 0.9900 . ?
C2_4 H03A_4 0.9900 . ?
C3_4 C4_4 1.517(5) . ?
C3_4 H02H_4 0.9900 . ?
C3_4 H02I_4 0.9900 . ?
C4_4 C5_4 1.543(4) . ?
C4_4 H01I_4 0.9900 . ?
C4_4 H01J_4 0.9900 . ?
C5_4 C9_4 1.536(4) . ?
C5_4 C8_4 1.540(4) . ?
C6_4 H01W_4 0.9800 . ?
C6_4 H01X_4 0.9800 . ?
C6_4 H01Y_4 0.9800 . ?
C7_4 H030_4 0.9800 . ?
C7_4 H031_4 0.9800 . ?
C7_4 H032_4 0.9800 . ?
C8_4 H033_4 0.9800 . ?
C8_4 H034_4 0.9800 . ?
C8_4 H035_4 0.9800 . ?
C9_4 H02J_4 0.9800 . ?
C9_4 H02K_4 0.9800 . ?
C9_4 H02L_4 0.9800 . ?
C1_5 C2_5 1.389(4) . ?
C1_5 C6_5 1.405(4) . ?
Cl1_5 C2_5 1.736(3) . ?
C2_5 C3_5 1.396(3) . ?
Cl2_5 C6_5 1.738(3) . ?
C3_5 C4_5 1.386(4) . ?
C3_5 H3_5 0.9500 . ?
C4_5 C5_5 1.379(4) . ?
C4_5 H01D_5 0.9500 . ?
C5_5 C6_5 1.384(4) . ?
C5_5 H5_5 0.9500 . ?
B1_6 N1_6 1.377(3) . ?
B1_6 N1_9 1.498(3) . ?
B1_6 C1_7 1.619(4) . ?
N2_6 N1_6 1.288(3) . ?
N2_6 N3_6 1.291(3) . ?
N3_6 C1_10 1.428(3) . ?
C1_7 N1_7 1.309(3) . ?
C1_7 C2_7 1.536(3) . ?
N1_7 C1_8 1.465(3) . ?
N1_7 C4_7 1.530(3) . ?
C2_7 C5_7 1.531(4) . ?
C2_7 C3_7 1.531(4) . ?
C2_7 C6_7 1.539(4) . ?
C3_7 C4_7 1.518(4) . ?
C3_7 H02M_7 0.9900 . ?
C3_7 H02N_7 0.9900 . ?
C4_7 C8_7 1.517(4) . ?
C4_7 C7_7 1.521(3) . ?
C5_7 H03G_7 0.9800 . ?
C5_7 H03H_7 0.9800 . ?
C5_7 H03I_7 0.9800 . ?
C6_7 H036_7 0.9800 . ?
C6_7 H037_7 0.9800 . ?
C6_7 H038_7 0.9800 . ?
C7_7 H02O_7 0.9800 . ?
C7_7 H02P_7 0.9800 . ?
C7_7 H02Q_7 0.9800 . ?
C8_7 H026_7 0.9800 . ?
C8_7 H027_7 0.9800 . ?
C8_7 H028_7 0.9800 . ?
C1_8 C6_8 1.406(3) . ?
C1_8 C2_8 1.410(3) . ?
C2_8 C3_8 1.387(3) . ?
C2_8 C7_8 1.528(3) . ?
C3_8 C4_8 1.385(4) . ?
C3_8 H3_8 0.9500 . ?
C4_8 C5_8 1.380(4) . ?
C4_8 H4_8 0.9500 . ?
C5_8 C6_8 1.396(4) . ?
C5_8 H5_8 0.9500 . ?
C6_8 C10_8 1.521(3) . ?
C7_8 C9_8 1.537(3) . ?
C7_8 C8_8 1.540(3) . ?
C7_8 H7_8 1.0000 . ?
C8_8 H01A_8 0.9800 . ?
C8_8 H01B_8 0.9800 . ?
C8_8 H01C_8 0.9800 . ?
C9_8 H01K_8 0.9800 . ?
C9_8 H01L_8 0.9800 . ?
C9_8 H01M_8 0.9800 . ?
C10_8 C11_8 1.539(3) . ?
C10_8 C12_8 1.541(3) . ?
C10_8 H10_8 1.0000 . ?
C11_8 H023_8 0.9800 . ?
C11_8 H024_8 0.9800 . ?
C11_8 H025_8 0.9800 . ?
C12_8 H02C_8 0.9800 . ?
C12_8 H02D_8 0.9800 . ?
C12_8 H02E_8 0.9800 . ?
N1_9 C1_9 1.504(3) . ?
N1_9 C5_9 1.506(3) . ?
C2_9 C3_9 1.518(4) . ?
C2_9 C1_9 1.539(4) . ?
C2_9 H02F_9 0.9900 . ?
C2_9 H02G_9 0.9900 . ?
C3_9 C4_9 1.521(4) . ?
C3_9 H03E_9 0.9900 . ?
C3_9 H03F_9 0.9900 . ?
C4_9 C5_9 1.536(4) . ?
C4_9 H021_9 0.9900 . ?
C4_9 H022_9 0.9900 . ?
C5_9 C9_9 1.532(4) . ?
C5_9 C8_9 1.546(4) . ?
C6_9 C1_9 1.540(4) . ?
C6_9 H02X_9 0.9800 . ?
C6_9 H02Y_9 0.9800 . ?
C6_9 H02Z_9 0.9800 . ?
C7_9 C1_9 1.537(4) . ?
C7_9 H01O_9 0.9800 . ?
C7_9 H01P_9 0.9800 . ?
C7_9 H01Q_9 0.9800 . ?
C8_9 H013_9 0.9800 . ?
C8_9 H015_9 0.9800 . ?
C8_9 H016_9 0.9800 . ?
C9_9 H017_9 0.9800 . ?
C9_9 H018_9 0.9800 . ?
C9_9 H020_9 0.9800 . ?
C1_10 C6_10 1.390(4) . ?
C1_10 C2_10 1.407(3) . ?
Cl1_10 C2_10 1.734(3) . ?
C2_10 C3_10 1.381(4) . ?
Cl2_10 C6_10 1.740(3) . ?
C3_10 C4_10 1.374(4) . ?
C3_10 H3_10 0.9500 . ?
C4_10 C5_10 1.387(4) . ?
C4_10 H01N_10 0.9500 . ?
C5_10 C6_10 1.391(4) . ?
C5_10 H5_10 0.9500 . ?
